data_2019022
loop_
_publ_author_name
'Benylles, Amina'
'Cairns, Donald'
'Cox, Philip J.'
'Kay, Graeme'

_publ_section_title
;
 Three salts from the reactions of cysteamine and cystamine with
 <small>L</small>-(+)-tartaric acid
;
_journal_coeditor_code YP3029
_journal_issue 6
_journal_name_full 'Acta Crystallographica Section C'
_journal_page_first 658
_journal_page_last 664
_journal_paper_doi 10.1107/S0108270113012377
_journal_volume 69
_journal_year 2013
_chemical_formula_iupac 'C2 H8 N S + , C4 H5 O6 - , H2 O'
_chemical_formula_moiety 'C2 H8 N S +, C4 H5 O6 -, H2 O'
_chemical_formula_sum 'C6 H15 N O7 S'
_chemical_formula_weight 245.25
_chemical_name_systematic
;
Cysteamine tartrate(1-) monohydrate
;
_space_group_IT_number 19
_symmetry_cell_setting orthorhombic
_symmetry_space_group_name_Hall 'P 2ac 2ab'
_symmetry_space_group_name_H-M 'P 21 21 21'
_atom_sites_solution_hydrogens geom
_atom_sites_solution_primary direct
_atom_sites_solution_secondary difmap
_audit_creation_method 'WinGX routine CIF_UPDATE'
_cell_angle_alpha 90
_cell_angle_beta 90
_cell_angle_gamma 90
_cell_formula_units_Z 4
_cell_length_a 7.0630(2)
_cell_length_b 10.3833(5)
_cell_length_c 14.8591(7)
_cell_measurement_temperature 120(2)
_cell_volume 1089.73(8)
_computing_cell_refinement
;
DENZO (Otwinowski & Minor, 1997) and COLLECT (Nonius, 1998)
;
_computing_data_collection 'COLLECT (Nonius, 1998)'
_computing_data_reduction
;
DENZO (Otwinowski & Minor, 1997) and COLLECT (Nonius, 1998)
;
_computing_molecular_graphics 'PLATON (Spek, 2009)'
_computing_publication_material
;
SHELXL97 (Sheldrick, 2008), PLATON (Spek, 2009), publCIF
(Westrip, 2010) and
WinGX (Farrugia, 2012)
;
_computing_structure_refinement 'SHELXL97 (Sheldrick, 2008)'
_computing_structure_solution 'SHELXS97 (Sheldrick, 2008)'
_diffrn_ambient_temperature 120(2)
_diffrn_detector_area_resol_mean 9.091
_diffrn_measured_fraction_theta_full 0.992
_diffrn_measured_fraction_theta_max 0.992
_diffrn_measurement_device_type 'Bruker Nonius KappaCCD area-detector'
_diffrn_measurement_method '\f and \w'
_diffrn_radiation_monochromator graphite
_diffrn_radiation_type MoK\a
_diffrn_radiation_wavelength 0.71073
_diffrn_reflns_av_R_equivalents 0.0509
_diffrn_reflns_limit_h_max 8
_diffrn_reflns_limit_h_min -9
_diffrn_reflns_limit_k_max 13
_diffrn_reflns_limit_k_min -13
_diffrn_reflns_limit_l_max 19
_diffrn_reflns_limit_l_min -17
_diffrn_reflns_number 9253
_diffrn_reflns_theta_full 27.54
_diffrn_reflns_theta_max 27.54
_diffrn_reflns_theta_min 3.37
_diffrn_standards_decay_% 0
_diffrn_standards_number 0
_exptl_absorpt_coefficient_mu 0.315
_exptl_absorpt_correction_T_max 0.7456
_exptl_absorpt_correction_T_min 0.6197
_exptl_absorpt_correction_type multi-scan
_exptl_absorpt_process_details '(SADABS; Sheldrick, 2007)'
_exptl_crystal_colour colourless
_exptl_crystal_density_diffrn 1.495
_exptl_crystal_density_method 'not measured'
_exptl_crystal_description rod
_exptl_crystal_F_000 520
_exptl_crystal_size_max 0.84
_exptl_crystal_size_mid 0.12
_exptl_crystal_size_min 0.1
_refine_diff_density_max 0.268
_refine_diff_density_min -0.254
_refine_ls_abs_structure_details 'Flack (1983), 1027 Friedel pairs'
_refine_ls_abs_structure_Flack -0.04(9)
_refine_ls_extinction_method none
_refine_ls_goodness_of_fit_ref 1.064
_refine_ls_hydrogen_treatment mixed
_refine_ls_matrix_type full
_refine_ls_number_parameters 143
_refine_ls_number_reflns 2485
_refine_ls_number_restraints 0
_refine_ls_restrained_S_all 1.064
_refine_ls_R_factor_all 0.051
_refine_ls_R_factor_gt 0.0387
_refine_ls_shift/su_max 0
_refine_ls_shift/su_mean 0
_refine_ls_structure_factor_coef Fsqd
_refine_ls_weighting_details 'calc w = 1/[\s^2^(Fo^2^)+(0.0455P)^2^+0.0000P] where P=(Fo^2^+2Fc^2^)/3'
_refine_ls_weighting_scheme calc
_refine_ls_wR_factor_ref 0.0932
_reflns_number_gt 2099
_reflns_number_total 2485
_reflns_threshold_expression I>2\s(I)
_cod_data_source_file yp3029.cif
_cod_data_source_block I
_cod_database_code 2019022
_cod_database_fobs_code 2019022

loop_
_symmetry_equiv_pos_as_xyz
'x, y, z'
'-x+1/2, -y, z+1/2'
'x+1/2, -y+1/2, -z'
'-x, y+1/2, -z+1/2'

loop_
_atom_site_type_symbol
_atom_site_label
_atom_site_fract_x
_atom_site_fract_y
_atom_site_fract_z
_atom_site_U_iso_or_equiv
_atom_site_adp_type
_atom_site_calc_flag
_atom_site_refinement_flags
_atom_site_occupancy
O O1 0.62774(18) 0.08513(14) 0.46065(10) 0.0170(3) Uani d . 1
H H1 0.7462 0.0837 0.4556 0.022 Uiso calc R 1
O O2 0.63688(19) -0.03004(16) 0.33240(11) 0.0231(4) Uani d . 1
O O3 0.25893(19) -0.03363(14) 0.31731(10) 0.0181(3) Uani d . 1
H H3 0.3378 -0.0328 0.275 0.023 Uiso calc R 1
O O4 0.31856(19) 0.23590(14) 0.31556(10) 0.0195(3) Uani d . 1
H H4 0.4144 0.2813 0.3261 0.025 Uiso calc R 1
O O5 -0.04770(19) 0.24127(14) 0.35304(9) 0.0184(3) Uani d . 1
O O6 -0.02037(18) 0.09647(14) 0.46333(10) 0.0172(3) Uani d . 1
C C3 0.5516(3) 0.02653(18) 0.39225(14) 0.0146(4) Uani d . 1
C C4 0.3354(3) 0.03150(18) 0.39253(14) 0.0135(4) Uani d . 1
H H4A 0.2894 -0.0125 0.4482 0.016 Uiso calc R 1
C C5 0.2648(3) 0.17074(18) 0.39438(14) 0.0135(4) Uani d . 1
H H5 0.3207 0.2158 0.4476 0.016 Uiso calc R 1
C C6 0.0480(3) 0.17104(18) 0.40290(13) 0.0139(4) Uani d . 1
S S1 0.68437(9) 0.14607(6) 0.10095(5) 0.03652(19) Uani d . 1
H H1S 0.626(4) 0.220(3) 0.1665(17) 0.044 Uiso d . 1
N N1 1.0543(2) 0.29928(16) 0.17750(11) 0.0171(4) Uani d . 1
H H1A 0.948 0.3401 0.1579 0.021 Uiso calc R 1
H H1B 1.1575 0.3487 0.165 0.021 Uiso calc R 1
H H1C 1.0463 0.2864 0.238 0.021 Uiso calc R 1
C C1 0.9037(3) 0.0866(2) 0.14997(17) 0.0291(5) Uani d . 1
H H1D 0.8873 0.0786 0.2159 0.035 Uiso calc R 1
H H1E 0.9301 -0.0004 0.1258 0.035 Uiso calc R 1
C C2 1.0725(3) 0.1730(2) 0.13114(16) 0.0252(5) Uani d . 1
H H2A 1.1896 0.1297 0.1517 0.03 Uiso calc R 1
H H2B 1.0832 0.1874 0.0655 0.03 Uiso calc R 1
O O7 0.62687(19) 0.38583(14) 0.35555(10) 0.0193(3) Uani d . 1
H H7A 0.7225 0.3335 0.3608 0.025 Uiso d R 1
H H7B 0.5945 0.4026 0.4036 0.025 Uiso d R 1

loop_
_atom_site_aniso_label
_atom_site_aniso_U_11
_atom_site_aniso_U_22
_atom_site_aniso_U_33
_atom_site_aniso_U_12
_atom_site_aniso_U_13
_atom_site_aniso_U_23
O1 0.0080(6) 0.0246(7) 0.0184(8) 0.0003(5) -0.0003(5) -0.0019(7)
O2 0.0151(7) 0.0303(8) 0.0238(9) 0.0060(6) 0.0011(6) -0.0076(7)
O3 0.0137(6) 0.0219(8) 0.0186(8) -0.0025(6) 0.0005(5) -0.0069(7)
O4 0.0148(7) 0.0218(8) 0.0220(8) -0.0029(6) 0.0001(6) 0.0063(6)
O5 0.0129(6) 0.0237(7) 0.0187(8) 0.0035(6) -0.0006(6) 0.0031(7)
O6 0.0102(6) 0.0231(7) 0.0181(8) -0.0006(6) 0.0007(6) 0.0026(7)
C3 0.0139(9) 0.0150(9) 0.0151(11) 0.0010(8) 0.0011(8) 0.0024(9)
C4 0.0097(9) 0.0150(9) 0.0157(11) -0.0018(8) 0.0010(8) -0.0001(9)
C5 0.0136(9) 0.0137(10) 0.0133(10) -0.0022(7) -0.0002(7) -0.0014(9)
C6 0.0132(8) 0.0159(9) 0.0127(10) -0.0002(8) -0.0002(8) -0.0047(9)
S1 0.0340(3) 0.0297(3) 0.0458(4) -0.0100(3) -0.0083(3) -0.0049(3)
N1 0.0123(7) 0.0186(8) 0.0205(9) -0.0003(7) -0.0002(7) 0.0025(8)
C1 0.0442(14) 0.0195(11) 0.0237(13) -0.0017(10) -0.0022(10) -0.0014(11)
C2 0.0294(11) 0.0255(12) 0.0206(12) 0.0056(10) 0.0010(9) -0.0053(10)
O7 0.0154(7) 0.0222(8) 0.0204(8) 0.0040(6) 0.0031(6) 0.0022(7)

loop_
_atom_type_symbol
_atom_type_description
_atom_type_scat_dispersion_real
_atom_type_scat_dispersion_imag
_atom_type_scat_source
C C 0.0033 0.0016 'International Tables Vol C Tables 4.2.6.8 and 6.1.1.4'
H H 0 0 'International Tables Vol C Tables 4.2.6.8 and 6.1.1.4'
N N 0.0061 0.0033 'International Tables Vol C Tables 4.2.6.8 and 6.1.1.4'
O O 0.0106 0.006 'International Tables Vol C Tables 4.2.6.8 and 6.1.1.4'
S S 0.1246 0.1234 'International Tables Vol C Tables 4.2.6.8 and 6.1.1.4'

loop_
_geom_angle_atom_site_label_1
_geom_angle_atom_site_label_2
_geom_angle_atom_site_label_3
_geom_angle
C3 O1 H1 109.5
C4 O3 H3 109.5
C5 O4 H4 109.5
O2 C3 O1 126.07(17)
O2 C3 C4 120.65(19)
O1 C3 C4 113.27(17)
O3 C4 C3 111.32(17)
O3 C4 C5 109.99(16)
C3 C4 C5 110.97(16)
O3 C4 H4A 108.2
C3 C4 H4A 108.2
C5 C4 H4A 108.2
O4 C5 C4 110.62(16)
O4 C5 C6 109.70(16)
C4 C5 C6 109.17(15)
O4 C5 H5 109.1
C4 C5 H5 109.1
C6 C5 H5 109.1
O5 C6 O6 124.69(17)
O5 C6 C5 119.68(17)
O6 C6 C5 115.62(16)
C1 S1 H1S 99.9(11)
C2 N1 H1A 109.5
C2 N1 H1B 109.5
H1A N1 H1B 109.5
C2 N1 H1C 109.5
H1A N1 H1C 109.5
H1B N1 H1C 109.5
C2 C1 S1 113.23(16)
C2 C1 H1D 108.9
S1 C1 H1D 108.9
C2 C1 H1E 108.9
S1 C1 H1E 108.9
H1D C1 H1E 107.7
N1 C2 C1 111.58(18)
N1 C2 H2A 109.3
C1 C2 H2A 109.3
N1 C2 H2B 109.3
C1 C2 H2B 109.3
H2A C2 H2B 108
H7A O7 H7B 106.8

loop_
_geom_bond_atom_site_label_1
_geom_bond_atom_site_label_2
_geom_bond_distance
O1 C3 1.301(2)
O1 H1 0.84
O2 C3 1.224(2)
O3 C4 1.414(2)
O3 H3 0.84
O4 C5 1.405(2)
O4 H4 0.84
O5 C6 1.240(2)
O6 C6 1.280(2)
C3 C4 1.528(3)
C4 C5 1.530(3)
C4 H4A 1
C5 C6 1.536(3)
C5 H5 1
S1 C1 1.820(2)
S1 H1S 1.31(3)
N1 C2 1.487(3)
N1 H1A 0.91
N1 H1B 0.91
N1 H1C 0.91
C1 C2 1.518(3)
C1 H1D 0.99
C1 H1E 0.99
C2 H2A 0.99
C2 H2B 0.99
O7 H7A 0.8703
O7 H7B 0.7698

loop_
_geom_hbond_atom_site_label_D
_geom_hbond_atom_site_label_H
_geom_hbond_atom_site_label_A
_geom_hbond_site_symmetry_A
_geom_hbond_distance_DH
_geom_hbond_distance_HA
_geom_hbond_distance_DA
_geom_hbond_angle_DHA
O1 H1 O6 1_655 0.84 1.66 2.4885(18) 169.3
O3 H3 O7 4_645 0.84 2.13 2.819(2) 139
O4 H4 O7 . 0.84 1.9 2.742(2) 177.2
N1 H1A O3 4_655 0.91 2 2.813(2) 148.2
N1 H1B O2 4_755 0.91 1.92 2.814(2) 165.9
N1 H1C O5 1_655 0.91 1.89 2.772(2) 161.8
N1 H1C O4 1_655 0.91 2.3 2.850(2) 118.4
O7 H7A O5 1_655 0.87 1.89 2.7455(19) 168.1
O7 H7B O6 3_556 0.77 2.14 2.8910(19) 166.4

loop_
_geom_torsion_atom_site_label_1
_geom_torsion_atom_site_label_2
_geom_torsion_atom_site_label_3
_geom_torsion_atom_site_label_4
_geom_torsion
O2 C3 C4 O3 -0.7(3)
O1 C3 C4 O3 -179.80(15)
O2 C3 C4 C5 -123.6(2)
O1 C3 C4 C5 57.3(2)
O3 C4 C5 O4 -59.54(19)
C3 C4 C5 O4 64.1(2)
O3 C4 C5 C6 61.3(2)
C3 C4 C5 C6 -175.13(17)
O4 C5 C6 O5 -11.7(2)
C4 C5 C6 O5 -133.06(19)
O4 C5 C6 O6 168.62(16)
C4 C5 C6 O6 47.3(2)
S1 C1 C2 N1 67.1(2)
